data_4072249
loop_
_publ_author_name
'Tan, Weiqiang'
'Yu, Zhengkun'
'He, Wei'
'Wang, Liandi'
'Sun, Jie'
'Chen, Jinzhu'

_publ_section_title
;
 A Toluene Guest in a Poly(heteronuclear) Complex Host of
 Ferrocenyl&#x2212;(CH2)2-Bridged Bis(pyrazole)
;
_journal_issue 19
_journal_name_full Organometallics
_journal_page_first 4833
_journal_paper_doi 10.1021/om800704a
_journal_volume 27
_journal_year 2008
_chemical_formula_sum 'C36 H40 Fe N4 O'
_chemical_formula_weight 600.57
_chemical_name_systematic
; 
 ? 
;
_space_group_IT_number 15
_symmetry_cell_setting monoclinic
_symmetry_space_group_name_Hall '-C 2yc'
_symmetry_space_group_name_H-M 'C 1 2/c 1'
_atom_sites_solution_hydrogens geom
_atom_sites_solution_primary direct
_atom_sites_solution_secondary difmap
_audit_creation_method SHELXL-97
_cell_angle_alpha 90.00
_cell_angle_beta 92.467(2)
_cell_angle_gamma 90.00
_cell_formula_units_Z 4
_cell_length_a 36.660(4)
_cell_length_b 9.5881(11)
_cell_length_c 8.6187(10)
_cell_measurement_reflns_used 2249
_cell_measurement_temperature 293(2)
_cell_measurement_theta_max 51.321
_cell_measurement_theta_min 5.042
_cell_volume 3026.7(6)
_computing_cell_refinement 'Bruker SMART'
_computing_data_collection 'Bruker SMART'
_computing_data_reduction 'Bruker SHELXTL'
_computing_molecular_graphics 'Bruker SHELXTL'
_computing_publication_material 'Bruker SHELXTL'
_computing_structure_refinement 'SHELXL-97 (Sheldrick, 1997)'
_computing_structure_solution 'SHELXS-97 (Sheldrick, 1990)'
_diffrn_ambient_temperature 293(2)
_diffrn_measured_fraction_theta_full 0.994
_diffrn_measured_fraction_theta_max 0.994
_diffrn_measurement_device_type 'CCD area detector'
_diffrn_measurement_method 'phi and omega scans'
_diffrn_radiation_monochromator graphite
_diffrn_radiation_source 'fine-focus sealed tube'
_diffrn_radiation_type MoK\a
_diffrn_radiation_wavelength 0.71073
_diffrn_reflns_av_R_equivalents 0.0936
_diffrn_reflns_av_sigmaI/netI 0.0801
_diffrn_reflns_limit_h_max 45
_diffrn_reflns_limit_h_min -46
_diffrn_reflns_limit_k_max 9
_diffrn_reflns_limit_k_min -12
_diffrn_reflns_limit_l_max 11
_diffrn_reflns_limit_l_min -10
_diffrn_reflns_number 8651
_diffrn_reflns_theta_full 27.00
_diffrn_reflns_theta_max 27.00
_diffrn_reflns_theta_min 2.20
_exptl_absorpt_coefficient_mu 0.534
_exptl_absorpt_correction_T_max 1.0000
_exptl_absorpt_correction_T_min 0.7058
_exptl_absorpt_correction_type empirical
_exptl_absorpt_process_details sadabs
_exptl_crystal_colour yellow
_exptl_crystal_density_diffrn 1.318
_exptl_crystal_density_method 'not measured'
_exptl_crystal_description prismatic
_exptl_crystal_F_000 1272
_exptl_crystal_size_max 0.490
_exptl_crystal_size_mid 0.331
_exptl_crystal_size_min 0.055
_refine_diff_density_max 0.785
_refine_diff_density_min -0.264
_refine_diff_density_rms 0.066
_refine_ls_extinction_method none
_refine_ls_goodness_of_fit_ref 0.934
_refine_ls_hydrogen_treatment mixed
_refine_ls_matrix_type full
_refine_ls_number_parameters 201
_refine_ls_number_reflns 3285
_refine_ls_number_restraints 2
_refine_ls_restrained_S_all 0.936
_refine_ls_R_factor_all 0.0671
_refine_ls_R_factor_gt 0.0489
_refine_ls_shift/su_max 0.000
_refine_ls_shift/su_mean 0.000
_refine_ls_structure_factor_coef Fsqd
_refine_ls_weighting_details 'calc w=1/[\s^2^(Fo^2^)+(0.0565P)^2^+0.0000P] where P=(Fo^2^+2Fc^2^)/3'
_refine_ls_weighting_scheme calc
_refine_ls_wR_factor_gt 0.1153
_refine_ls_wR_factor_ref 0.1216
_reflns_number_gt 2293
_reflns_number_total 3285
_reflns_threshold_expression >2sigma(I)
_cod_data_source_file om800704a_si_001.cif
_cod_data_source_block cd27306
_cod_depositor_comments
;
The following automatic conversions were performed:

'_symmetry_cell_setting' value 'Monoclinic' changed to 'monoclinic'
according to /home/saulius/struct/CIF-dictionaries/cif_core.dic
dictionary named 'cif_core.dic' version 2.4.1 from 2010-06-29.

Automatic conversion script
Id: cif_fix_values 1715 2011-07-08 13:25:40Z adriana 
;
_cod_original_cell_volume 3026.6(6)
_cod_original_sg_symbol_H-M C2/c
_cod_database_code 4072249

loop_
_symmetry_equiv_pos_as_xyz
'x, y, z'
'-x, y, -z+1/2'
'x+1/2, y+1/2, z'
'-x+1/2, y+1/2, -z+1/2'
'-x, -y, -z'
'x, -y, z-1/2'
'-x+1/2, -y+1/2, -z'
'x+1/2, -y+1/2, z-1/2'

loop_
_atom_site_label
_atom_site_type_symbol
_atom_site_fract_x
_atom_site_fract_y
_atom_site_fract_z
_atom_site_U_iso_or_equiv
_atom_site_adp_type
_atom_site_occupancy
_atom_site_symmetry_multiplicity
_atom_site_calc_flag
_atom_site_refinement_flags
Fe Fe 0.2500 0.7500 1.0000 0.03029(17) Uani 1 2 d S
O1 O 0.5000 0.5456(3) 1.2500 0.0379(6) Uani 1 2 d SD
N1 N 0.46882(6) 0.7250(2) 1.0170(3) 0.0437(6) Uani 1 1 d .
N2 N 0.45645(5) 0.6760(2) 0.8777(3) 0.0409(5) Uani 1 1 d D
C1 C 0.24827(6) 0.9577(3) 1.0505(3) 0.0375(6) Uani 1 1 d .
H1 H 0.2425 1.0328 0.9763 0.045 Uiso 1 1 calc R
C2 C 0.22269(6) 0.8832(3) 1.1376(3) 0.0435(7) Uani 1 1 d .
H2 H 0.1962 0.8983 1.1341 0.052 Uiso 1 1 calc R
C3 C 0.24174(7) 0.7837(3) 1.2288(3) 0.0450(7) Uani 1 1 d .
H3 H 0.2310 0.7176 1.3006 0.054 Uiso 1 1 calc R
C4 C 0.27950(7) 0.7968(3) 1.1992(3) 0.0400(6) Uani 1 1 d .
H4 H 0.2993 0.7404 1.2465 0.048 Uiso 1 1 calc R
C5 C 0.28353(6) 0.9049(2) 1.0891(3) 0.0329(5) Uani 1 1 d .
C6 C 0.31808(6) 0.9603(3) 1.0246(3) 0.0408(6) Uani 1 1 d .
H6A H 0.3242 1.0471 1.0773 0.049 Uiso 1 1 calc R
H6B H 0.3133 0.9819 0.9157 0.049 Uiso 1 1 calc R
C7 C 0.35124(5) 0.8653(2) 1.0377(3) 0.0366(6) Uani 1 1 d .
H7A H 0.3446 0.7733 0.9990 0.044 Uiso 1 1 calc R
H7B H 0.3591 0.8561 1.1461 0.044 Uiso 1 1 calc R
C8 C 0.38267(6) 0.9220(3) 0.9462(3) 0.0380(6) Uani 1 1 d .
H8A H 0.3739 0.9390 0.8401 0.046 Uiso 1 1 calc R
H8B H 0.3903 1.0109 0.9905 0.046 Uiso 1 1 calc R
C9 C 0.41537(6) 0.8273(2) 0.9436(3) 0.0335(5) Uani 1 1 d .
C10 C 0.44397(6) 0.8198(3) 1.0549(3) 0.0388(6) Uani 1 1 d .
C11 C 0.42421(6) 0.7335(2) 0.8291(3) 0.0346(6) Uani 1 1 d .
C12 C 0.44925(7) 0.9043(3) 1.1991(3) 0.0623(9) Uani 1 1 d .
H12A H 0.4665 0.8586 1.2690 0.093 Uiso 1 1 calc R
H12B H 0.4263 0.9139 1.2480 0.093 Uiso 1 1 calc R
H12C H 0.4583 0.9949 1.1733 0.093 Uiso 1 1 calc R
C13 C 0.40634(6) 0.6954(3) 0.6796(3) 0.0358(6) Uani 1 1 d .
C14 C 0.36849(7) 0.6886(3) 0.6633(3) 0.0438(6) Uani 1 1 d .
H14 H 0.3545 0.7087 0.7479 0.053 Uiso 1 1 calc R
C15 C 0.35150(7) 0.6527(3) 0.5242(3) 0.0532(7) Uani 1 1 d .
H15 H 0.3261 0.6490 0.5157 0.064 Uiso 1 1 calc R
C16 C 0.37139(8) 0.6224(3) 0.3980(3) 0.0529(7) Uani 1 1 d .
H16 H 0.3598 0.5971 0.3042 0.063 Uiso 1 1 calc R
C17 C 0.40895(8) 0.6297(3) 0.4117(3) 0.0566(8) Uani 1 1 d .
H17 H 0.4227 0.6099 0.3262 0.068 Uiso 1 1 calc R
C18 C 0.42631(7) 0.6659(3) 0.5503(3) 0.0491(7) Uani 1 1 d .
H18 H 0.4517 0.6707 0.5576 0.059 Uiso 1 1 calc R
H1A H 0.4904(7) 0.602(3) 1.176(2) 0.053(8) Uiso 1 1 d D
H2A H 0.4676(7) 0.610(3) 0.837(3) 0.072(10) Uiso 1 1 d D

loop_
_atom_site_aniso_label
_atom_site_aniso_U_11
_atom_site_aniso_U_22
_atom_site_aniso_U_33
_atom_site_aniso_U_23
_atom_site_aniso_U_13
_atom_site_aniso_U_12
Fe 0.0256(3) 0.0273(3) 0.0386(3) -0.0018(2) 0.00821(19) 0.00142(19)
O1 0.0356(13) 0.0354(14) 0.0427(16) 0.000 0.0018(11) 0.000
N1 0.0345(11) 0.0503(14) 0.0463(14) -0.0086(10) 0.0000(10) 0.0067(10)
N2 0.0316(11) 0.0422(13) 0.0492(14) -0.0050(11) 0.0056(10) 0.0094(10)
C1 0.0314(12) 0.0289(13) 0.0526(16) -0.0053(11) 0.0073(11) 0.0037(10)
C2 0.0300(12) 0.0416(15) 0.0604(18) -0.0143(13) 0.0179(12) -0.0016(11)
C3 0.0506(16) 0.0458(16) 0.0400(15) -0.0057(12) 0.0174(13) -0.0073(12)
C4 0.0417(14) 0.0416(14) 0.0370(14) 0.0011(11) 0.0038(11) 0.0033(12)
C5 0.0268(11) 0.0297(12) 0.0426(14) -0.0046(10) 0.0052(10) 0.0005(10)
C6 0.0297(12) 0.0326(14) 0.0606(17) -0.0006(12) 0.0084(11) -0.0014(10)
C7 0.0280(12) 0.0359(14) 0.0463(15) -0.0012(11) 0.0062(11) -0.0001(10)
C8 0.0268(11) 0.0343(14) 0.0535(16) -0.0007(11) 0.0081(11) 0.0022(10)
C9 0.0257(11) 0.0314(13) 0.0441(15) 0.0031(11) 0.0089(10) -0.0003(10)
C10 0.0271(12) 0.0437(15) 0.0460(15) -0.0040(12) 0.0074(11) 0.0024(11)
C11 0.0278(12) 0.0326(14) 0.0439(15) 0.0060(10) 0.0068(10) 0.0004(10)
C12 0.0443(16) 0.072(2) 0.070(2) -0.0256(17) -0.0011(15) 0.0073(15)
C13 0.0350(13) 0.0323(13) 0.0404(15) 0.0059(11) 0.0031(11) 0.0025(11)
C14 0.0345(13) 0.0512(16) 0.0462(16) 0.0023(13) 0.0065(12) 0.0005(12)
C15 0.0417(15) 0.0551(18) 0.062(2) -0.0028(14) -0.0055(14) -0.0008(13)
C16 0.0624(18) 0.0458(17) 0.0494(18) -0.0073(13) -0.0107(15) 0.0069(14)
C17 0.0620(18) 0.062(2) 0.0458(18) -0.0065(14) 0.0096(14) 0.0152(15)
C18 0.0410(15) 0.0539(18) 0.0531(18) -0.0014(14) 0.0103(13) 0.0121(13)

loop_
_atom_type_symbol
_atom_type_description
_atom_type_scat_dispersion_real
_atom_type_scat_dispersion_imag
_atom_type_scat_source
C C 0.0033 0.0016 'International Tables Vol C Tables 4.2.6.8 and 6.1.1.4'
H H 0.0000 0.0000 'International Tables Vol C Tables 4.2.6.8 and 6.1.1.4'
N N 0.0061 0.0033 'International Tables Vol C Tables 4.2.6.8 and 6.1.1.4'
O O 0.0106 0.0060 'International Tables Vol C Tables 4.2.6.8 and 6.1.1.4'
Fe Fe 0.3463 0.8444 'International Tables Vol C Tables 4.2.6.8 and 6.1.1.4'

loop_
_geom_angle_atom_site_label_1
_geom_angle_atom_site_label_2
_geom_angle_atom_site_label_3
_geom_angle
_geom_angle_site_symmetry_1
_geom_angle_site_symmetry_3
C3 Fe C3 180.0 . 7_567
C3 Fe C2 40.33(10) . .
C3 Fe C2 139.67(10) 7_567 .
C3 Fe C2 139.67(10) . 7_567
C3 Fe C2 40.33(10) 7_567 7_567
C2 Fe C2 180.00(12) . 7_567
C3 Fe C4 40.92(10) . .
C3 Fe C4 139.08(10) 7_567 .
C2 Fe C4 68.14(10) . .
C2 Fe C4 111.86(10) 7_567 .
C3 Fe C4 139.08(10) . 7_567
C3 Fe C4 40.92(10) 7_567 7_567
C2 Fe C4 111.86(11) . 7_567
C2 Fe C4 68.14(10) 7_567 7_567
C4 Fe C4 180.00(12) . 7_567
C3 Fe C1 68.32(11) . .
C3 Fe C1 111.68(11) 7_567 .
C2 Fe C1 40.75(9) . .
C2 Fe C1 139.25(9) 7_567 .
C4 Fe C1 68.02(10) . .
C4 Fe C1 111.98(10) 7_567 .
C3 Fe C1 111.68(11) . 7_567
C3 Fe C1 68.32(11) 7_567 7_567
C2 Fe C1 139.25(9) . 7_567
C2 Fe C1 40.75(9) 7_567 7_567
C4 Fe C1 111.98(10) . 7_567
C4 Fe C1 68.02(10) 7_567 7_567
C1 Fe C1 180.000(1) . 7_567
C3 Fe C5 68.56(10) . .
C3 Fe C5 111.44(10) 7_567 .
C2 Fe C5 68.30(9) . .
C2 Fe C5 111.70(9) 7_567 .
C4 Fe C5 40.49(10) . .
C4 Fe C5 139.51(10) 7_567 .
C1 Fe C5 40.42(8) . .
C1 Fe C5 139.58(8) 7_567 .
C3 Fe C5 111.44(10) . 7_567
C3 Fe C5 68.56(10) 7_567 7_567
C2 Fe C5 111.70(9) . 7_567
C2 Fe C5 68.30(9) 7_567 7_567
C4 Fe C5 139.51(10) . 7_567
C4 Fe C5 40.49(10) 7_567 7_567
C1 Fe C5 139.58(8) . 7_567
C1 Fe C5 40.42(8) 7_567 7_567
C5 Fe C5 180.00(10) . 7_567
C10 N1 N2 104.4(2) . .
C10 N1 H1A 120.0(8) . .
N2 N1 H1A 121.6(8) . .
N1 N2 C11 112.9(2) . .
N1 N2 H2A 119(2) . .
C11 N2 H2A 128(2) . .
C5 C1 C2 108.3(2) . .
C5 C1 Fe 70.38(13) . .
C2 C1 Fe 69.45(14) . .
C5 C1 H1 125.9 . .
C2 C1 H1 125.9 . .
Fe C1 H1 125.9 . .
C3 C2 C1 108.3(2) . .
C3 C2 Fe 69.76(14) . .
C1 C2 Fe 69.80(13) . .
C3 C2 H2 125.8 . .
C1 C2 H2 125.8 . .
Fe C2 H2 125.8 . .
C2 C3 C4 107.7(2) . .
C2 C3 Fe 69.91(15) . .
C4 C3 Fe 69.76(15) . .
C2 C3 H3 126.1 . .
C4 C3 H3 126.1 . .
Fe C3 H3 126.1 . .
C5 C4 C3 108.3(2) . .
C5 C4 Fe 70.35(14) . .
C3 C4 Fe 69.31(15) . .
C5 C4 H4 125.8 . .
C3 C4 H4 125.8 . .
Fe C4 H4 125.8 . .
C1 C5 C4 107.4(2) . .
C1 C5 C6 124.3(2) . .
C4 C5 C6 128.3(2) . .
C1 C5 Fe 69.21(13) . .
C4 C5 Fe 69.16(14) . .
C6 C5 Fe 128.15(17) . .
C5 C6 C7 116.5(2) . .
C5 C6 H6A 108.2 . .
C7 C6 H6A 108.2 . .
C5 C6 H6B 108.2 . .
C7 C6 H6B 108.2 . .
H6A C6 H6B 107.3 . .
C6 C7 C8 111.59(19) . .
C6 C7 H7A 109.3 . .
C8 C7 H7A 109.3 . .
C6 C7 H7B 109.3 . .
C8 C7 H7B 109.3 . .
H7A C7 H7B 108.0 . .
C9 C8 C7 114.38(19) . .
C9 C8 H8A 108.7 . .
C7 C8 H8A 108.7 . .
C9 C8 H8B 108.7 . .
C7 C8 H8B 108.7 . .
H8A C8 H8B 107.6 . .
C11 C9 C10 105.4(2) . .
C11 C9 C8 127.9(2) . .
C10 C9 C8 126.7(2) . .
N1 C10 C9 111.5(2) . .
N1 C10 C12 120.6(2) . .
C9 C10 C12 127.9(2) . .
N2 C11 C9 105.8(2) . .
N2 C11 C13 121.4(2) . .
C9 C11 C13 132.8(2) . .
C10 C12 H12A 109.5 . .
C10 C12 H12B 109.5 . .
H12A C12 H12B 109.5 . .
C10 C12 H12C 109.5 . .
H12A C12 H12C 109.5 . .
H12B C12 H12C 109.5 . .
C18 C13 C14 117.9(2) . .
C18 C13 C11 121.6(2) . .
C14 C13 C11 120.5(2) . .
C15 C14 C13 121.0(2) . .
C15 C14 H14 119.5 . .
C13 C14 H14 119.5 . .
C16 C15 C14 120.8(3) . .
C16 C15 H15 119.6 . .
C14 C15 H15 119.6 . .
C15 C16 C17 119.1(3) . .
C15 C16 H16 120.5 . .
C17 C16 H16 120.5 . .
C18 C17 C16 120.7(3) . .
C18 C17 H17 119.6 . .
C16 C17 H17 119.6 . .
C17 C18 C13 120.6(2) . .
C17 C18 H18 119.7 . .
C13 C18 H18 119.7 . .

loop_
_geom_bond_atom_site_label_1
_geom_bond_atom_site_label_2
_geom_bond_distance
_geom_bond_site_symmetry_2
Fe C3 2.034(3) .
Fe C3 2.034(3) 7_567
Fe C2 2.035(2) .
Fe C2 2.035(2) 7_567
Fe C4 2.039(3) .
Fe C4 2.039(3) 7_567
Fe C1 2.040(2) .
Fe C1 2.040(2) 7_567
Fe C5 2.055(2) .
Fe C5 2.055(2) 7_567
O1 H1A 0.896(16) .
N1 C10 1.338(3) .
N1 N2 1.349(3) .
N2 C11 1.354(3) .
N2 H2A 0.840(17) .
C1 C5 1.415(3) .
C1 C2 1.419(3) .
C1 H1 0.9800 .
C2 C3 1.403(4) .
C2 H2 0.9800 .
C3 C4 1.424(4) .
C3 H3 0.9800 .
C4 C5 1.417(3) .
C4 H4 0.9800 .
C5 C6 1.502(3) .
C6 C7 1.519(3) .
C6 H6A 0.9700 .
C6 H6B 0.9700 .
C7 C8 1.524(3) .
C7 H7A 0.9700 .
C7 H7B 0.9700 .
C8 C9 1.505(3) .
C8 H8A 0.9700 .
C8 H8B 0.9700 .
C9 C11 1.384(3) .
C9 C10 1.392(3) .
C10 C12 1.489(4) .
C11 C13 1.467(3) .
C12 H12A 0.9600 .
C12 H12B 0.9600 .
C12 H12C 0.9600 .
C13 C18 1.388(3) .
C13 C14 1.390(3) .
C14 C15 1.370(4) .
C14 H14 0.9300 .
C15 C16 1.367(4) .
C15 H15 0.9300 .
C16 C17 1.379(4) .
C16 H16 0.9300 .
C17 C18 1.374(4) .
C17 H17 0.9300 .
C18 H18 0.9300 .

loop_
_geom_hbond_atom_site_label_D
_geom_hbond_atom_site_label_H
_geom_hbond_atom_site_label_A
_geom_hbond_distance_DH
_geom_hbond_distance_HA
_geom_hbond_distance_DA
_geom_hbond_angle_DHA
_geom_hbond_site_symmetry_A
N2 H2A O1 0.840(17) 2.066(18) 2.903(3) 174(3) 5_667
O1 H1A N1 0.896(16) 1.950(16) 2.846(3) 179(3) .

loop_
_geom_torsion_atom_site_label_1
_geom_torsion_atom_site_label_2
_geom_torsion_atom_site_label_3
_geom_torsion_atom_site_label_4
_geom_torsion
_geom_torsion_site_symmetry_1
C10 N1 N2 C11 -1.9(3) .
H1A N1 N2 C11 138.0(9) .
C3 Fe C1 C5 81.97(16) .
C3 Fe C1 C5 -98.03(16) 7_567
C2 Fe C1 C5 119.3(2) .
C2 Fe C1 C5 -60.7(2) 7_567
C4 Fe C1 C5 37.73(14) .
C4 Fe C1 C5 -142.27(14) 7_567
C1 Fe C1 C5 -31(100) 7_567
C5 Fe C1 C5 180.0 7_567
C3 Fe C1 C2 -37.32(15) .
C3 Fe C1 C2 142.68(15) 7_567
C2 Fe C1 C2 180.000(1) 7_567
C4 Fe C1 C2 -81.56(16) .
C4 Fe C1 C2 98.44(16) 7_567
C1 Fe C1 C2 -151(100) 7_567
C5 Fe C1 C2 -119.3(2) .
C5 Fe C1 C2 60.7(2) 7_567
C5 C1 C2 C3 -0.6(3) .
Fe C1 C2 C3 59.34(17) .
C5 C1 C2 Fe -59.90(17) .
C3 Fe C2 C3 180.000(2) 7_567
C2 Fe C2 C3 -91(100) 7_567
C4 Fe C2 C3 -38.25(15) .
C4 Fe C2 C3 141.75(15) 7_567
C1 Fe C2 C3 -119.5(2) .
C1 Fe C2 C3 60.5(2) 7_567
C5 Fe C2 C3 -82.01(16) .
C5 Fe C2 C3 97.99(16) 7_567
C3 Fe C2 C1 119.5(2) .
C3 Fe C2 C1 -60.5(2) 7_567
C2 Fe C2 C1 29(100) 7_567
C4 Fe C2 C1 81.25(16) .
C4 Fe C2 C1 -98.75(16) 7_567
C1 Fe C2 C1 180.0 7_567
C5 Fe C2 C1 37.49(14) .
C5 Fe C2 C1 -142.51(14) 7_567
C1 C2 C3 C4 0.4(3) .
Fe C2 C3 C4 59.77(18) .
C1 C2 C3 Fe -59.36(17) .
C3 Fe C3 C2 123(26) 7_567
C2 Fe C3 C2 180.000(2) 7_567
C4 Fe C3 C2 118.7(2) .
C4 Fe C3 C2 -61.3(2) 7_567
C1 Fe C3 C2 37.69(14) .
C1 Fe C3 C2 -142.31(14) 7_567
C5 Fe C3 C2 81.30(15) .
C5 Fe C3 C2 -98.70(15) 7_567
C3 Fe C3 C4 5(26) 7_567
C2 Fe C3 C4 -118.7(2) .
C2 Fe C3 C4 61.3(2) 7_567
C4 Fe C3 C4 180.0 7_567
C1 Fe C3 C4 -81.01(16) .
C1 Fe C3 C4 98.99(16) 7_567
C5 Fe C3 C4 -37.40(15) .
C5 Fe C3 C4 142.60(15) 7_567
C2 C3 C4 C5 -0.1(3) .
Fe C3 C4 C5 59.76(18) .
C2 C3 C4 Fe -59.86(18) .
C3 Fe C4 C5 -119.5(2) .
C3 Fe C4 C5 60.5(2) 7_567
C2 Fe C4 C5 -81.74(15) .
C2 Fe C4 C5 98.26(15) 7_567
C4 Fe C4 C5 41(100) 7_567
C1 Fe C4 C5 -37.66(13) .
C1 Fe C4 C5 142.34(13) 7_567
C5 Fe C4 C5 180.000(1) 7_567
C3 Fe C4 C3 180.0 7_567
C2 Fe C4 C3 37.71(15) .
C2 Fe C4 C3 -142.29(15) 7_567
C4 Fe C4 C3 160(100) 7_567
C1 Fe C4 C3 81.80(16) .
C1 Fe C4 C3 -98.20(16) 7_567
C5 Fe C4 C3 119.5(2) .
C5 Fe C4 C3 -60.5(2) 7_567
C2 C1 C5 C4 0.5(3) .
Fe C1 C5 C4 -58.83(17) .
C2 C1 C5 C6 -177.9(2) .
Fe C1 C5 C6 122.7(2) .
C2 C1 C5 Fe 59.33(17) .
C3 C4 C5 C1 -0.2(3) .
Fe C4 C5 C1 58.86(17) .
C3 C4 C5 C6 178.1(2) .
Fe C4 C5 C6 -122.8(3) .
C3 C4 C5 Fe -59.11(18) .
C3 Fe C5 C1 -81.31(16) .
C3 Fe C5 C1 98.69(16) 7_567
C2 Fe C5 C1 -37.79(15) .
C2 Fe C5 C1 142.21(15) 7_567
C4 Fe C5 C1 -119.1(2) .
C4 Fe C5 C1 60.9(2) 7_567
C1 Fe C5 C1 180.0 7_567
C5 Fe C5 C1 58(100) 7_567
C3 Fe C5 C4 37.79(15) .
C3 Fe C5 C4 -142.21(15) 7_567
C2 Fe C5 C4 81.31(16) .
C2 Fe C5 C4 -98.69(16) 7_567
C4 Fe C5 C4 180.000(1) 7_567
C1 Fe C5 C4 119.1(2) .
C1 Fe C5 C4 -60.9(2) 7_567
C5 Fe C5 C4 177(100) 7_567
C3 Fe C5 C6 160.8(2) .
C3 Fe C5 C6 -19.2(2) 7_567
C2 Fe C5 C6 -155.7(2) .
C2 Fe C5 C6 24.3(2) 7_567
C4 Fe C5 C6 123.0(3) .
C4 Fe C5 C6 -57.0(3) 7_567
C1 Fe C5 C6 -117.9(3) .
C1 Fe C5 C6 62.1(3) 7_567
C5 Fe C5 C6 -60(100) 7_567
C1 C5 C6 C7 -161.5(2) .
C4 C5 C6 C7 20.5(4) .
Fe C5 C6 C7 -72.1(3) .
C5 C6 C7 C8 170.8(2) .
C6 C7 C8 C9 -175.4(2) .
C7 C8 C9 C11 97.1(3) .
C7 C8 C9 C10 -85.4(3) .
N2 N1 C10 C9 2.2(3) .
H1A N1 C10 C9 -138.4(9) .
N2 N1 C10 C12 -176.3(2) .
H1A N1 C10 C12 43.1(10) .
C11 C9 C10 N1 -1.8(3) .
C8 C9 C10 N1 -179.7(2) .
C11 C9 C10 C12 176.6(3) .
C8 C9 C10 C12 -1.3(4) .
N1 N2 C11 C9 0.8(3) .
N1 N2 C11 C13 179.3(2) .
C10 C9 C11 N2 0.6(3) .
C8 C9 C11 N2 178.5(2) .
C10 C9 C11 C13 -177.7(2) .
C8 C9 C11 C13 0.2(4) .
N2 C11 C13 C18 -35.5(4) .
C9 C11 C13 C18 142.5(3) .
N2 C11 C13 C14 144.9(3) .
C9 C11 C13 C14 -37.1(4) .
C18 C13 C14 C15 0.6(4) .
C11 C13 C14 C15 -179.8(2) .
C13 C14 C15 C16 0.1(4) .
C14 C15 C16 C17 -0.7(4) .
C15 C16 C17 C18 0.5(4) .
C16 C17 C18 C13 0.2(4) .
C14 C13 C18 C17 -0.7(4) .
C11 C13 C18 C17 179.7(2) .
